data_7033837
loop_
_publ_author_name
'Wang, Peng'
'Li, Haifen'
'Xue, Xiaoyan'
'Chen, Xia'

_publ_section_title
;
 Inserted products of lithium silylquinolylamide dimers
 [{8-(2-R-C9H5N)N(Me3Si)}Li&#x00B7;OEt2]2 (R = H or Me) with
 dimethylcyanamide and their reactive derivatives with metal halides.
;
_journal_issue 10
_journal_name_full 'Dalton transactions (Cambridge, England : 2003)'
_journal_page_first 4718
_journal_page_last 4725
_journal_paper_doi 10.1039/c4dt03599b
_journal_volume 44
_journal_year 2015
_chemical_formula_sum 'C33 H48 Cl4 Co2 N8 Si2'
_chemical_formula_weight 872.63
_chemical_name_systematic
; 
 ? 
;
_space_group_IT_number 14
_symmetry_cell_setting monoclinic
_symmetry_space_group_name_Hall '-P 2ybc'
_symmetry_space_group_name_H-M 'P 1 21/c 1'
_atom_sites_solution_hydrogens geom
_atom_sites_solution_primary direct
_atom_sites_solution_secondary difmap
_audit_creation_method SHELXL-97
_audit_update_record
;
2015-01-16 deposited with the CCDC.
2015-01-28 downloaded from the CCDC.
;
_cell_angle_alpha 90.00
_cell_angle_beta 107.10(3)
_cell_angle_gamma 90.00
_cell_formula_units_Z 4
_cell_length_a 15.054(3)
_cell_length_b 15.565(3)
_cell_length_c 17.937(4)
_cell_measurement_reflns_used 9522
_cell_measurement_temperature 173(2)
_cell_measurement_theta_max 27.4700
_cell_measurement_theta_min 1.1878
_cell_volume 4017.1(16)
_computing_cell_refinement 'Bruker XSCANS'
_computing_data_collection 'Bruker XSCANS'
_computing_data_reduction 'Bruker SHELXTL'
_computing_molecular_graphics 'Bruker SHELXTL'
_computing_publication_material 'Bruker SHELXTL'
_computing_structure_refinement 'SHELXL-97 (Sheldrick, 1997)'
_computing_structure_solution 'SHELXS-97 (Sheldrick, 1990)'
_diffrn_ambient_temperature 173(2)
_diffrn_measured_fraction_theta_full 0.997
_diffrn_measured_fraction_theta_max 0.997
_diffrn_measurement_device_type 'Bruker P4'
_diffrn_measurement_method '\w scans'
_diffrn_radiation_monochromator graphite
_diffrn_radiation_source 'fine-focus sealed tube'
_diffrn_radiation_type MoK\a
_diffrn_radiation_wavelength 0.71073
_diffrn_reflns_av_R_equivalents 0.0617
_diffrn_reflns_av_unetI/netI 0.0652
_diffrn_reflns_limit_h_max 19
_diffrn_reflns_limit_h_min -19
_diffrn_reflns_limit_k_max 15
_diffrn_reflns_limit_k_min -20
_diffrn_reflns_limit_l_max 23
_diffrn_reflns_limit_l_min -20
_diffrn_reflns_number 27165
_diffrn_reflns_theta_full 27.47
_diffrn_reflns_theta_max 27.47
_diffrn_reflns_theta_min 1.42
_exptl_absorpt_coefficient_mu 1.187
_exptl_absorpt_correction_T_max 0.7887
_exptl_absorpt_correction_T_min 0.7099
_exptl_absorpt_correction_type none
_exptl_crystal_colour green
_exptl_crystal_density_diffrn 1.443
_exptl_crystal_density_method 'not measured'
_exptl_crystal_description Block
_exptl_crystal_F_000 1808
_exptl_crystal_size_max 0.31
_exptl_crystal_size_mid 0.25
_exptl_crystal_size_min 0.21
_refine_diff_density_max 0.495
_refine_diff_density_min -0.696
_refine_diff_density_rms 0.097
_refine_ls_extinction_method none
_refine_ls_goodness_of_fit_ref 1.097
_refine_ls_hydrogen_treatment mixed
_refine_ls_matrix_type full
_refine_ls_number_parameters 442
_refine_ls_number_reflns 9171
_refine_ls_number_restraints 0
_refine_ls_restrained_S_all 1.097
_refine_ls_R_factor_all 0.0752
_refine_ls_R_factor_gt 0.0633
_refine_ls_shift/su_max 0.001
_refine_ls_shift/su_mean 0.000
_refine_ls_structure_factor_coef Fsqd
_refine_ls_weighting_details 'calc w=1/[\s^2^(Fo^2^)+(0.0499P)^2^+6.7754P] where P=(Fo^2^+2Fc^2^)/3'
_refine_ls_weighting_scheme calc
_refine_ls_wR_factor_gt 0.1408
_refine_ls_wR_factor_ref 0.1496
_reflns_number_gt 7872
_reflns_number_total 9171
_reflns_threshold_expression >2sigma(I)
_cod_data_source_file c4dt03599b1.cif
_cod_data_source_block 4
_cod_depositor_comments
;
The following automatic conversions were performed:

'_symmetry_cell_setting' value 'Monoclinic' changed to 'monoclinic'
according to
/usr/data/users/saulius/crontab/automatic-downloads/rss-feeds/RSC/lib/dictionaries/cif_core.dic
dictionary named 'cif_core.dic' version 2.4.2 from 2011-04-26.

Automatic conversion script
Id: cif_fix_values 3008 2015-01-20 13:52:24Z robertas 

 Adding full bibliography for 7033837--7033841.cif.
;
_cod_original_cell_volume 4017.0(14)
_cod_original_sg_symbol_H-M P2(1)/c
_cod_database_code 7033837

loop_
_symmetry_equiv_pos_as_xyz
'x, y, z'
'-x, y+1/2, -z+1/2'
'-x, -y, -z'
'x, -y-1/2, z-1/2'

loop_
_atom_site_label
_atom_site_type_symbol
_atom_site_fract_x
_atom_site_fract_y
_atom_site_fract_z
_atom_site_U_iso_or_equiv
_atom_site_adp_type
_atom_site_occupancy
_atom_site_symmetry_multiplicity
_atom_site_calc_flag
_atom_site_refinement_flags
Co1 Co 0.26005(3) 0.38951(3) 0.36172(3) 0.02250(13) Uani 1 1 d .
Co2 Co 0.21463(3) 0.57287(3) 0.18686(3) 0.02238(13) Uani 1 1 d .
Si1 Si 0.04445(7) 0.31804(7) 0.33067(6) 0.0273(2) Uani 1 1 d .
Si2 Si 0.34623(7) 0.49346(7) 0.08477(6) 0.0296(2) Uani 1 1 d .
N4 N 0.12493(19) 0.38203(18) 0.30249(17) 0.0230(6) Uani 1 1 d .
N2 N 0.13280(19) 0.51873(18) 0.24498(17) 0.0213(6) Uani 1 1 d .
N1 N 0.2453(2) 0.65821(18) 0.27851(17) 0.0241(6) Uani 1 1 d .
N8 N 0.29902(19) 0.48374(19) 0.16242(17) 0.0234(6) Uani 1 1 d .
C9 C 0.1345(2) 0.5664(2) 0.3116(2) 0.0224(7) Uani 1 1 d .
N5 N 0.3274(2) 0.48859(19) 0.43219(17) 0.0238(6) Uani 1 1 d .
N6 N 0.33609(19) 0.43111(19) 0.29299(17) 0.0235(6) Uani 1 1 d .
C8 C 0.0771(3) 0.5528(2) 0.3579(2) 0.0291(8) Uani 1 1 d .
H8A H 0.0337 0.5069 0.3455 0.035 Uiso 1 1 calc R
C27 C 0.3160(2) 0.4187(2) 0.2145(2) 0.0245(7) Uani 1 1 d .
C10 C 0.1943(2) 0.6393(2) 0.3284(2) 0.0226(7) Uani 1 1 d .
C11 C 0.1041(2) 0.4352(2) 0.2401(2) 0.0212(7) Uani 1 1 d .
C26 C 0.3902(2) 0.5281(2) 0.4011(2) 0.0249(7) Uani 1 1 d .
N3 N 0.0582(2) 0.4070(2) 0.16786(19) 0.0292(7) Uani 1 1 d .
C25 C 0.3952(2) 0.4986(2) 0.3275(2) 0.0251(7) Uani 1 1 d .
C24 C 0.4639(3) 0.5323(3) 0.2992(2) 0.0342(9) Uani 1 1 d .
H24A H 0.4709 0.5112 0.2516 0.041 Uiso 1 1 calc R
C18 C 0.3212(3) 0.5132(3) 0.5017(2) 0.0302(8) Uani 1 1 d .
C6 C 0.1411(3) 0.6720(3) 0.4421(2) 0.0352(9) Uani 1 1 d .
H6A H 0.1448 0.7055 0.4872 0.042 Uiso 1 1 calc R
C2 C 0.3000(2) 0.7275(2) 0.2916(2) 0.0288(8) Uani 1 1 d .
C21 C 0.4496(3) 0.5944(2) 0.4412(2) 0.0307(8) Uani 1 1 d .
C4 C 0.2594(3) 0.7628(2) 0.4075(2) 0.0353(9) Uani 1 1 d .
H4A H 0.2658 0.7985 0.4518 0.042 Uiso 1 1 calc R
C7 C 0.0807(3) 0.6046(3) 0.4230(2) 0.0336(9) Uani 1 1 d .
H7A H 0.0406 0.5925 0.4539 0.040 Uiso 1 1 calc R
N7 N 0.3083(3) 0.3358(2) 0.1911(2) 0.0377(8) Uani 1 1 d .
C5 C 0.1980(3) 0.6916(2) 0.3943(2) 0.0292(8) Uani 1 1 d .
C16 C 0.0618(3) 0.3324(3) 0.4377(2) 0.0397(10) Uani 1 1 d .
H16A H 0.1249 0.3145 0.4668 0.060 Uiso 1 1 calc R
H16B H 0.0166 0.2972 0.4537 0.060 Uiso 1 1 calc R
H16C H 0.0530 0.3930 0.4486 0.060 Uiso 1 1 calc R
C15 C 0.0538(3) 0.2000(3) 0.3172(3) 0.0400(10) Uani 1 1 d .
H15A H 0.1174 0.1811 0.3436 0.060 Uiso 1 1 calc R
H15B H 0.0386 0.1869 0.2614 0.060 Uiso 1 1 calc R
H15C H 0.0103 0.1699 0.3395 0.060 Uiso 1 1 calc R
C22 C 0.5155(3) 0.6293(3) 0.4081(3) 0.0413(11) Uani 1 1 d .
H22A H 0.5544 0.6752 0.4333 0.050 Uiso 1 1 calc R
C32 C 0.4425(3) 0.4143(3) 0.0932(3) 0.0431(10) Uani 1 1 d .
H32A H 0.4179 0.3558 0.0912 0.065 Uiso 1 1 calc R
H32B H 0.4909 0.4230 0.1428 0.065 Uiso 1 1 calc R
H32C H 0.4690 0.4227 0.0500 0.065 Uiso 1 1 calc R
C31 C 0.3998(3) 0.6024(3) 0.0891(3) 0.0429(10) Uani 1 1 d .
H31A H 0.3520 0.6465 0.0849 0.064 Uiso 1 1 calc R
H31B H 0.4268 0.6088 0.0459 0.064 Uiso 1 1 calc R
H31C H 0.4487 0.6091 0.1388 0.064 Uiso 1 1 calc R
C30 C 0.2588(3) 0.4836(3) -0.0124(2) 0.0434(11) Uani 1 1 d .
H30A H 0.2087 0.5252 -0.0165 0.065 Uiso 1 1 calc R
H30B H 0.2331 0.4253 -0.0189 0.065 Uiso 1 1 calc R
H30C H 0.2885 0.4952 -0.0532 0.065 Uiso 1 1 calc R
C20 C 0.4397(3) 0.6202(3) 0.5141(2) 0.0370(10) Uani 1 1 d .
H20A H 0.4771 0.6654 0.5425 0.044 Uiso 1 1 calc R
C23 C 0.5232(3) 0.5968(3) 0.3394(3) 0.0445(11) Uani 1 1 d .
H23A H 0.5699 0.6186 0.3187 0.053 Uiso 1 1 calc R
C19 C 0.3771(3) 0.5807(3) 0.5434(2) 0.0371(9) Uani 1 1 d .
H19A H 0.3707 0.5984 0.5922 0.045 Uiso 1 1 calc R
C17 C 0.2556(3) 0.4666(3) 0.5347(2) 0.0409(10) Uani 1 1 d .
H17A H 0.2231 0.4223 0.4979 0.061 Uiso 1 1 calc R
H17B H 0.2102 0.5072 0.5441 0.061 Uiso 1 1 calc R
H17C H 0.2900 0.4395 0.5841 0.061 Uiso 1 1 calc R
C3 C 0.3090(3) 0.7803(3) 0.3575(3) 0.0379(10) Uani 1 1 d .
H3A H 0.3499 0.8282 0.3667 0.046 Uiso 1 1 calc R
C1 C 0.3502(3) 0.7488(3) 0.2330(3) 0.0405(10) Uani 1 1 d .
H1A H 0.3358 0.7053 0.1916 0.061 Uiso 1 1 calc R
H1B H 0.4173 0.7495 0.2588 0.061 Uiso 1 1 calc R
H1C H 0.3302 0.8054 0.2103 0.061 Uiso 1 1 calc R
C14 C -0.0774(3) 0.3536(3) 0.2799(3) 0.0420(10) Uani 1 1 d .
H14A H -0.0898 0.3472 0.2234 0.063 Uiso 1 1 calc R
H14B H -0.0848 0.4140 0.2924 0.063 Uiso 1 1 calc R
H14C H -0.1212 0.3182 0.2975 0.063 Uiso 1 1 calc R
Cl2 Cl 0.15040(7) 0.65246(6) 0.07896(6) 0.0352(2) Uani 1 1 d .
Cl1 Cl 0.30151(7) 0.26342(6) 0.42643(6) 0.0346(2) Uani 1 1 d .
Cl3 Cl 0.66302(10) 0.51251(11) 0.21182(11) 0.0821(5) Uani 1 1 d .
C12 C 0.0468(3) 0.3164(3) 0.1487(3) 0.0403(10) Uani 1 1 d .
H12A H 0.0758 0.2822 0.1954 0.061 Uiso 1 1 calc R
H12B H 0.0763 0.3031 0.1081 0.061 Uiso 1 1 calc R
H12C H -0.0196 0.3027 0.1296 0.061 Uiso 1 1 calc R
C13 C 0.0178(3) 0.4659(3) 0.1030(2) 0.0431(11) Uani 1 1 d .
H13A H 0.0290 0.5253 0.1215 0.065 Uiso 1 1 calc R
H13B H -0.0492 0.4557 0.0829 0.065 Uiso 1 1 calc R
H13C H 0.0467 0.4561 0.0614 0.065 Uiso 1 1 calc R
C28 C 0.2572(4) 0.3087(3) 0.1123(3) 0.0516(13) Uani 1 1 d .
H28A H 0.2305 0.3592 0.0811 0.077 Uiso 1 1 calc R
H28B H 0.2073 0.2694 0.1146 0.077 Uiso 1 1 calc R
H28C H 0.2996 0.2794 0.0884 0.077 Uiso 1 1 calc R
C29 C 0.3529(5) 0.2674(3) 0.2455(3) 0.076(2) Uani 1 1 d .
H29A H 0.3850 0.2926 0.2964 0.113 Uiso 1 1 calc R
H29B H 0.3978 0.2370 0.2252 0.113 Uiso 1 1 calc R
H29C H 0.3055 0.2270 0.2514 0.113 Uiso 1 1 calc R
C33 C 0.7683(3) 0.5618(3) 0.2147(3) 0.0476(11) Uani 1 1 d .
H33A H 0.7558 0.6141 0.1818 0.057 Uiso 1 1 calc R
H33B H 0.8058 0.5222 0.1930 0.057 Uiso 1 1 calc R
Cl4 Cl 0.83184(9) 0.58999(8) 0.31100(7) 0.0521(3) Uani 1 1 d .

loop_
_atom_site_aniso_label
_atom_site_aniso_U_11
_atom_site_aniso_U_22
_atom_site_aniso_U_33
_atom_site_aniso_U_23
_atom_site_aniso_U_13
_atom_site_aniso_U_12
Co1 0.0224(2) 0.0238(3) 0.0214(3) 0.00189(19) 0.00657(19) -0.00222(18)
Co2 0.0246(2) 0.0207(2) 0.0221(3) 0.00127(19) 0.00738(19) 0.00044(18)
Si1 0.0259(5) 0.0255(5) 0.0341(6) -0.0032(4) 0.0144(4) -0.0058(4)
Si2 0.0287(5) 0.0383(6) 0.0245(5) 0.0032(4) 0.0119(4) 0.0036(4)
N4 0.0227(14) 0.0235(15) 0.0235(15) -0.0019(12) 0.0077(12) -0.0021(11)
N2 0.0220(13) 0.0204(14) 0.0213(15) -0.0010(12) 0.0061(11) 0.0001(11)
N1 0.0280(15) 0.0179(14) 0.0246(15) 0.0003(12) 0.0048(12) -0.0004(11)
N8 0.0253(14) 0.0246(15) 0.0208(15) 0.0016(12) 0.0073(12) 0.0025(11)
C9 0.0243(16) 0.0214(17) 0.0219(17) -0.0019(14) 0.0072(13) 0.0024(13)
N5 0.0247(14) 0.0253(15) 0.0196(15) 0.0018(12) 0.0040(11) -0.0012(12)
N6 0.0199(13) 0.0271(16) 0.0231(15) 0.0033(12) 0.0058(11) 0.0004(11)
C8 0.0299(18) 0.0265(18) 0.034(2) -0.0024(16) 0.0137(16) 0.0020(15)
C27 0.0228(16) 0.0277(18) 0.0261(18) 0.0014(15) 0.0119(14) 0.0045(13)
C10 0.0210(16) 0.0224(17) 0.0227(17) -0.0003(14) 0.0035(13) 0.0034(13)
C11 0.0183(15) 0.0210(17) 0.0256(18) -0.0007(14) 0.0084(13) -0.0013(12)
C26 0.0231(16) 0.0244(18) 0.0244(18) 0.0065(14) 0.0027(13) 0.0006(13)
N3 0.0335(16) 0.0243(16) 0.0261(16) -0.0034(13) 0.0029(13) -0.0042(13)
C25 0.0190(16) 0.0282(18) 0.0259(18) 0.0060(15) 0.0029(14) -0.0019(13)
C24 0.0251(18) 0.045(2) 0.029(2) 0.0068(18) 0.0025(15) -0.0052(16)
C18 0.0310(19) 0.034(2) 0.0236(19) -0.0016(16) 0.0051(15) 0.0028(16)
C6 0.045(2) 0.032(2) 0.029(2) -0.0078(17) 0.0117(17) 0.0084(17)
C2 0.0246(17) 0.0257(18) 0.033(2) 0.0015(16) 0.0030(15) -0.0003(14)
C21 0.0258(18) 0.030(2) 0.028(2) 0.0057(16) -0.0048(15) -0.0050(15)
C4 0.043(2) 0.025(2) 0.032(2) -0.0085(17) 0.0015(17) 0.0005(16)
C7 0.037(2) 0.037(2) 0.034(2) -0.0052(18) 0.0194(17) 0.0055(17)
N7 0.060(2) 0.0236(17) 0.0364(19) -0.0003(15) 0.0241(17) 0.0036(15)
C5 0.0323(19) 0.0244(18) 0.0269(19) -0.0047(15) 0.0022(15) 0.0048(15)
C16 0.042(2) 0.047(3) 0.038(2) 0.001(2) 0.0226(19) -0.0108(19)
C15 0.043(2) 0.028(2) 0.055(3) -0.0016(19) 0.023(2) -0.0071(17)
C22 0.038(2) 0.035(2) 0.041(3) 0.0079(19) -0.0051(19) -0.0112(18)
C32 0.038(2) 0.052(3) 0.044(3) -0.005(2) 0.020(2) 0.004(2)
C31 0.042(2) 0.053(3) 0.040(2) 0.010(2) 0.020(2) -0.003(2)
C30 0.046(2) 0.060(3) 0.023(2) -0.001(2) 0.0089(18) 0.005(2)
C20 0.040(2) 0.029(2) 0.033(2) -0.0035(17) -0.0031(18) -0.0027(17)
C23 0.033(2) 0.055(3) 0.040(3) 0.017(2) 0.0013(18) -0.0160(19)
C19 0.044(2) 0.038(2) 0.025(2) -0.0070(17) 0.0023(17) 0.0022(18)
C17 0.043(2) 0.055(3) 0.029(2) -0.004(2) 0.0166(18) -0.008(2)
C3 0.037(2) 0.029(2) 0.040(2) -0.0037(18) -0.0008(18) -0.0082(16)
C1 0.040(2) 0.034(2) 0.049(3) 0.002(2) 0.014(2) -0.0134(18)
C14 0.030(2) 0.040(2) 0.057(3) -0.007(2) 0.0154(19) -0.0043(17)
Cl2 0.0383(5) 0.0347(5) 0.0305(5) 0.0117(4) 0.0070(4) 0.0041(4)
Cl1 0.0393(5) 0.0291(5) 0.0328(5) 0.0090(4) 0.0066(4) -0.0006(4)
Cl3 0.0584(8) 0.0850(11) 0.1126(14) -0.0357(10) 0.0400(9) -0.0310(8)
C12 0.055(3) 0.029(2) 0.036(2) -0.0154(18) 0.013(2) -0.0129(19)
C13 0.044(2) 0.047(3) 0.027(2) 0.0048(19) -0.0078(18) -0.005(2)
C28 0.079(3) 0.041(3) 0.044(3) -0.020(2) 0.034(3) -0.019(2)
C29 0.151(6) 0.029(3) 0.058(3) 0.011(2) 0.048(4) 0.032(3)
C33 0.041(2) 0.054(3) 0.052(3) -0.006(2) 0.020(2) -0.002(2)
Cl4 0.0544(7) 0.0578(7) 0.0465(7) 0.0021(6) 0.0183(5) -0.0052(6)

loop_
_atom_type_symbol
_atom_type_description
_atom_type_scat_dispersion_real
_atom_type_scat_dispersion_imag
_atom_type_scat_source
C C 0.0033 0.0016 'International Tables Vol C Tables 4.2.6.8 and 6.1.1.4'
H H 0.0000 0.0000 'International Tables Vol C Tables 4.2.6.8 and 6.1.1.4'
N N 0.0061 0.0033 'International Tables Vol C Tables 4.2.6.8 and 6.1.1.4'
Si Si 0.0817 0.0704 'International Tables Vol C Tables 4.2.6.8 and 6.1.1.4'
Cl Cl 0.1484 0.1585 'International Tables Vol C Tables 4.2.6.8 and 6.1.1.4'
Co Co 0.3494 0.9721 'International Tables Vol C Tables 4.2.6.8 and 6.1.1.4'

loop_
_geom_angle_atom_site_label_1
_geom_angle_atom_site_label_2
_geom_angle_atom_site_label_3
_geom_angle
N4 Co1 N6 111.38(12)
N4 Co1 N5 127.49(12)
N6 Co1 N5 82.50(12)
N4 Co1 Cl1 107.72(9)
N6 Co1 Cl1 117.96(9)
N5 Co1 Cl1 108.73(9)
N8 Co2 N2 110.17(12)
N8 Co2 N1 127.63(12)
N2 Co2 N1 83.38(12)
N8 Co2 Cl2 109.23(9)
N2 Co2 Cl2 119.91(9)
N1 Co2 Cl2 105.61(9)
N4 Si1 C15 115.96(17)
N4 Si1 C16 109.12(17)
C15 Si1 C16 104.9(2)
N4 Si1 C14 110.64(18)
C15 Si1 C14 109.2(2)
C16 Si1 C14 106.5(2)
N8 Si2 C30 113.56(18)
N8 Si2 C31 108.49(18)
C30 Si2 C31 107.0(2)
N8 Si2 C32 111.41(18)
C30 Si2 C32 109.8(2)
C31 Si2 C32 106.2(2)
C11 N4 Si1 125.0(2)
C11 N4 Co1 110.9(2)
Si1 N4 Co1 124.08(16)
C11 N2 C9 119.0(3)
C11 N2 Co2 126.5(2)
C9 N2 Co2 111.1(2)
C2 N1 C10 119.6(3)
C2 N1 Co2 130.1(3)
C10 N1 Co2 110.2(2)
C27 N8 Si2 125.3(2)
C27 N8 Co2 111.6(2)
Si2 N8 Co2 122.99(16)
C8 C9 N2 125.1(3)
C8 C9 C10 117.7(3)
N2 C9 C10 116.9(3)
C18 N5 C26 119.7(3)
C18 N5 Co1 129.1(3)
C26 N5 Co1 111.0(2)
C27 N6 C25 118.8(3)
C27 N6 Co1 126.3(2)
C25 N6 Co1 111.9(2)
C9 C8 C7 122.3(4)
N8 C27 N7 121.2(3)
N8 C27 N6 123.2(3)
N7 C27 N6 115.4(3)
N1 C10 C5 121.7(3)
N1 C10 C9 118.3(3)
C5 C10 C9 119.9(3)
N3 C11 N4 121.6(3)
N3 C11 N2 115.7(3)
N4 C11 N2 122.5(3)
N5 C26 C21 121.8(4)
N5 C26 C25 117.5(3)
C21 C26 C25 120.6(3)
C11 N3 C12 122.4(3)
C11 N3 C13 122.3(3)
C12 N3 C13 115.3(3)
C24 C25 N6 124.9(4)
C24 C25 C26 117.8(3)
N6 C25 C26 116.9(3)
C25 C24 C23 121.2(4)
N5 C18 C19 120.9(4)
N5 C18 C17 118.1(3)
C19 C18 C17 121.0(4)
C7 C6 C5 119.5(4)
N1 C2 C3 121.3(4)
N1 C2 C1 117.8(3)
C3 C2 C1 120.9(4)
C22 C21 C26 119.1(4)
C22 C21 C20 124.0(4)
C26 C21 C20 117.0(4)
C3 C4 C5 120.4(4)
C6 C7 C8 120.6(4)
C27 N7 C28 123.4(4)
C27 N7 C29 120.3(4)
C28 N7 C29 116.3(4)
C6 C5 C4 123.4(4)
C6 C5 C10 119.8(3)
C4 C5 C10 116.8(4)
C23 C22 C21 119.7(4)
C19 C20 C21 120.2(4)
C22 C23 C24 121.4(4)
C20 C19 C18 120.4(4)
C4 C3 C2 120.2(4)
Cl3 C33 Cl4 111.3(3)

loop_
_geom_bond_atom_site_label_1
_geom_bond_atom_site_label_2
_geom_bond_distance
Co1 N4 2.002(3)
Co1 N6 2.020(3)
Co1 N5 2.062(3)
Co1 Cl1 2.2721(11)
Co2 N8 2.014(3)
Co2 N2 2.017(3)
Co2 N1 2.058(3)
Co2 Cl2 2.2616(11)
Si1 N4 1.754(3)
Si1 C15 1.864(4)
Si1 C16 1.873(4)
Si1 C14 1.875(4)
Si2 N8 1.746(3)
Si2 C30 1.856(4)
Si2 C31 1.870(5)
Si2 C32 1.874(4)
N4 C11 1.352(4)
N2 C11 1.365(4)
N2 C9 1.401(4)
N1 C2 1.335(5)
N1 C10 1.372(5)
N8 C27 1.350(5)
C9 C8 1.379(5)
C9 C10 1.424(5)
N5 C18 1.333(5)
N5 C26 1.376(4)
N6 C27 1.363(5)
N6 C25 1.398(4)
C8 C7 1.406(5)
C27 N7 1.351(5)
C10 C5 1.424(5)
C11 N3 1.350(4)
C26 C21 1.415(5)
C26 C25 1.422(5)
N3 C12 1.449(5)
N3 C13 1.465(5)
C25 C24 1.382(5)
C24 C23 1.394(6)
C18 C19 1.415(5)
C18 C17 1.483(6)
C6 C7 1.365(6)
C6 C5 1.413(6)
C2 C3 1.413(6)
C2 C1 1.501(6)
C21 C22 1.406(6)
C21 C20 1.416(6)
C4 C3 1.353(6)
C4 C5 1.417(5)
N7 C28 1.458(6)
N7 C29 1.467(6)
C22 C23 1.368(7)
C20 C19 1.354(6)
Cl3 C33 1.748(5)
C33 Cl4 1.766(5)

loop_
_geom_torsion_atom_site_label_1
_geom_torsion_atom_site_label_2
_geom_torsion_atom_site_label_3
_geom_torsion_atom_site_label_4
_geom_torsion
C15 Si1 N4 C11 110.1(3)
C16 Si1 N4 C11 -131.8(3)
C14 Si1 N4 C11 -14.9(3)
C15 Si1 N4 Co1 -72.6(3)
C16 Si1 N4 Co1 45.5(3)
C14 Si1 N4 Co1 162.4(2)
N6 Co1 N4 C11 -23.9(3)
N5 Co1 N4 C11 73.2(3)
Cl1 Co1 N4 C11 -154.7(2)
N6 Co1 N4 Si1 158.44(17)
N5 Co1 N4 Si1 -104.5(2)
Cl1 Co1 N4 Si1 27.6(2)
N8 Co2 N2 C11 -27.9(3)
N1 Co2 N2 C11 -155.6(3)
Cl2 Co2 N2 C11 100.2(3)
N8 Co2 N2 C9 130.8(2)
N1 Co2 N2 C9 3.0(2)
Cl2 Co2 N2 C9 -101.2(2)
N8 Co2 N1 C2 71.3(3)
N2 Co2 N1 C2 -178.3(3)
Cl2 Co2 N1 C2 -59.0(3)
N8 Co2 N1 C10 -113.2(2)
N2 Co2 N1 C10 -2.8(2)
Cl2 Co2 N1 C10 116.4(2)
C30 Si2 N8 C27 113.3(3)
C31 Si2 N8 C27 -128.0(3)
C32 Si2 N8 C27 -11.4(4)
C30 Si2 N8 Co2 -69.1(3)
C31 Si2 N8 Co2 49.7(2)
C32 Si2 N8 Co2 166.3(2)
N2 Co2 N8 C27 -26.9(3)
N1 Co2 N8 C27 70.4(3)
Cl2 Co2 N8 C27 -160.6(2)
N2 Co2 N8 Si2 155.09(17)
N1 Co2 N8 Si2 -107.6(2)
Cl2 Co2 N8 Si2 21.4(2)
C11 N2 C9 C8 -28.4(5)
Co2 N2 C9 C8 171.1(3)
C11 N2 C9 C10 157.7(3)
Co2 N2 C9 C10 -2.8(4)
N4 Co1 N5 C18 70.0(3)
N6 Co1 N5 C18 -178.8(3)
Cl1 Co1 N5 C18 -61.7(3)
N4 Co1 N5 C26 -114.3(2)
N6 Co1 N5 C26 -3.0(2)
Cl1 Co1 N5 C26 114.0(2)
N4 Co1 N6 C27 -29.5(3)
N5 Co1 N6 C27 -156.9(3)
Cl1 Co1 N6 C27 95.8(3)
N4 Co1 N6 C25 130.2(2)
N5 Co1 N6 C25 2.8(2)
Cl1 Co1 N6 C25 -104.5(2)
N2 C9 C8 C7 -178.2(3)
C10 C9 C8 C7 -4.3(5)
Si2 N8 C27 N7 -50.1(5)
Co2 N8 C27 N7 132.0(3)
Si2 N8 C27 N6 134.2(3)
Co2 N8 C27 N6 -43.7(4)
C25 N6 C27 N8 -40.9(5)
Co1 N6 C27 N8 117.6(3)
C25 N6 C27 N7 143.1(3)
Co1 N6 C27 N7 -58.4(4)
C2 N1 C10 C5 -0.1(5)
Co2 N1 C10 C5 -176.1(3)
C2 N1 C10 C9 178.2(3)
Co2 N1 C10 C9 2.2(4)
C8 C9 C10 N1 -174.0(3)
N2 C9 C10 N1 0.4(5)
C8 C9 C10 C5 4.3(5)
N2 C9 C10 C5 178.7(3)
Si1 N4 C11 N3 -54.0(4)
Co1 N4 C11 N3 128.4(3)
Si1 N4 C11 N2 130.3(3)
Co1 N4 C11 N2 -47.3(4)
C9 N2 C11 N3 146.5(3)
Co2 N2 C11 N3 -56.4(4)
C9 N2 C11 N4 -37.6(5)
Co2 N2 C11 N4 119.6(3)
C18 N5 C26 C21 0.4(5)
Co1 N5 C26 C21 -175.8(3)
C18 N5 C26 C25 179.0(3)
Co1 N5 C26 C25 2.8(4)
N4 C11 N3 C12 -14.2(5)
N2 C11 N3 C12 161.8(3)
N4 C11 N3 C13 166.7(4)
N2 C11 N3 C13 -17.3(5)
C27 N6 C25 C24 -27.6(5)
Co1 N6 C25 C24 171.0(3)
C27 N6 C25 C26 159.3(3)
Co1 N6 C25 C26 -2.2(4)
N5 C26 C25 C24 -174.1(3)
C21 C26 C25 C24 4.4(5)
N5 C26 C25 N6 -0.5(5)
C21 C26 C25 N6 178.1(3)
N6 C25 C24 C23 -176.7(4)
C26 C25 C24 C23 -3.6(6)
C26 N5 C18 C19 1.3(5)
Co1 N5 C18 C19 176.7(3)
C26 N5 C18 C17 -177.5(3)
Co1 N5 C18 C17 -2.1(5)
C10 N1 C2 C3 2.2(5)
Co2 N1 C2 C3 177.3(3)
C10 N1 C2 C1 -176.4(3)
Co2 N1 C2 C1 -1.3(5)
N5 C26 C21 C22 176.9(3)
C25 C26 C21 C22 -1.6(5)
N5 C26 C21 C20 -1.8(5)
C25 C26 C21 C20 179.7(3)
C5 C6 C7 C8 2.3(6)
C9 C8 C7 C6 1.0(6)
N8 C27 N7 C28 -18.3(6)
N6 C27 N7 C28 157.8(4)
N8 C27 N7 C29 161.5(4)
N6 C27 N7 C29 -22.5(6)
C7 C6 C5 C4 176.8(4)
C7 C6 C5 C10 -2.2(6)
C3 C4 C5 C6 -177.0(4)
C3 C4 C5 C10 2.1(6)
N1 C10 C5 C6 177.1(3)
C9 C10 C5 C6 -1.2(5)
N1 C10 C5 C4 -2.0(5)
C9 C10 C5 C4 179.7(3)
C26 C21 C22 C23 -2.2(6)
C20 C21 C22 C23 176.4(4)
C22 C21 C20 C19 -177.1(4)
C26 C21 C20 C19 1.5(6)
C21 C22 C23 C24 3.1(7)
C25 C24 C23 C22 -0.2(7)
C21 C20 C19 C18 0.2(6)
N5 C18 C19 C20 -1.6(6)
C17 C18 C19 C20 177.1(4)
C5 C4 C3 C2 -0.1(6)
N1 C2 C3 C4 -2.1(6)
C1 C2 C3 C4 176.5(4)
